data_7039148
loop_
_publ_author_name
'Braum\"uller, Markus'
'Schulz, Martin'
'Staniszewska, Magdalena'
'Sorsche, Dieter'
'Wunderlin, Markus'
'Popp, J\"urgen'
'Guthmuller, Julien'
'Dietzek, Benjamin'
'Rau, Sven'

_publ_section_title
;
 Synthesis and characterization of ruthenium and rhenium dyes with
 phosphonate anchoring groups.
;
_journal_issue 22
_journal_name_full 'Dalton transactions (Cambridge, England : 2003)'
_journal_page_first 9216
_journal_page_last 9228
_journal_paper_doi 10.1039/c6dt01047d
_journal_volume 45
_journal_year 2016
_chemical_formula_moiety 'C23 H30 Cl N2 O9 P2 Re'
_chemical_formula_sum 'C23 H30 Cl N2 O9 P2 Re'
_chemical_formula_weight 762.08
_chemical_name_common Re-L0
_space_group_IT_number 2
_symmetry_cell_setting triclinic
_symmetry_Int_Tables_number 2
_symmetry_space_group_name_Hall '-P 1'
_symmetry_space_group_name_H-M 'P -1'
_atom_sites_solution_hydrogens geom
_audit_creation_date 2016-03-14T17:39:01-00:00
_audit_creation_method 'WinGX routine CIF_UPDATE'
_audit_update_record
;
2016-03-15 deposited with the CCDC.
2016-04-28 downloaded from the CCDC.
;
_cell_angle_alpha 60.874(7)
_cell_angle_beta 71.142(7)
_cell_angle_gamma 72.476(6)
_cell_formula_units_Z 2
_cell_length_a 11.5189(8)
_cell_length_b 12.2876(8)
_cell_length_c 12.3796(8)
_cell_measurement_reflns_used 7099
_cell_measurement_temperature 150(2)
_cell_measurement_theta_max 27.86
_cell_measurement_theta_min 3.804
_cell_volume 1426.40(19)
_computing_cell_refinement
;
        CrysAlisPro, Agilent Technologies,
        Version 1.171.36.32 (release 02-08-2013 CrysAlis171 .NET)
        (compiled Aug  2 2013,16:46:58)
;
_computing_data_collection
;
        CrysAlisPro, Agilent Technologies,
        Version 1.171.36.32 (release 02-08-2013 CrysAlis171 .NET)
        (compiled Aug  2 2013,16:46:58)
;
_computing_data_reduction
;
        CrysAlisPro, Agilent Technologies,
        Version 1.171.36.32 (release 02-08-2013 CrysAlis171 .NET)
        (compiled Aug  2 2013,16:46:58)
;
_computing_structure_refinement 'SHELXL-2013 (Sheldrick, 2013)'
_diffrn_ambient_temperature 150(2)
_diffrn_detector_area_resol_mean 10.3385
_diffrn_measured_fraction_theta_full 0.997
_diffrn_measured_fraction_theta_max 0.998
_diffrn_measurement_device_type 'SuperNova, Dual, Cu at zero, Atlas'
_diffrn_measurement_method '\w scans'
_diffrn_orient_matrix_UB_11 0.0158571
_diffrn_orient_matrix_UB_12 -0.0579284
_diffrn_orient_matrix_UB_13 0.0516604
_diffrn_orient_matrix_UB_21 -0.0639815
_diffrn_orient_matrix_UB_22 -0.0047133
_diffrn_orient_matrix_UB_23 0.0250043
_diffrn_orient_matrix_UB_31 0.0045974
_diffrn_orient_matrix_UB_32 -0.0335407
_diffrn_orient_matrix_UB_33 -0.0347935
_diffrn_radiation_monochromator mirror
_diffrn_radiation_probe x-ray
_diffrn_radiation_type MoK\a
_diffrn_radiation_wavelength 0.71073
_diffrn_reflns_av_R_equivalents 0.0383
_diffrn_reflns_av_unetI/netI 0.0667
_diffrn_reflns_Laue_measured_fraction_full 0.997
_diffrn_reflns_Laue_measured_fraction_max 0.998
_diffrn_reflns_limit_h_max 14
_diffrn_reflns_limit_h_min -14
_diffrn_reflns_limit_k_max 15
_diffrn_reflns_limit_k_min -15
_diffrn_reflns_limit_l_max 15
_diffrn_reflns_limit_l_min -15
_diffrn_reflns_number 14520
_diffrn_reflns_point_group_measured_fraction_full 0.997
_diffrn_reflns_point_group_measured_fraction_max 0.998
_diffrn_reflns_theta_full 25.242
_diffrn_reflns_theta_max 26.372
_diffrn_reflns_theta_min 3.416
_exptl_absorpt_coefficient_mu 4.517
_exptl_absorpt_correction_T_max 1
_exptl_absorpt_correction_T_min 0.86999
_exptl_absorpt_correction_type multi-scan
_exptl_absorpt_process_details
;
        CrysAlisPro, Agilent Technologies,
        Version 1.171.36.32 (release 02-08-2013 CrysAlis171 .NET)
        (compiled Aug  2 2013,16:46:58)
        Empirical absorption correction using spherical harmonics,
 implemented in SCALE3 ABSPACK scaling algorithm.
;
_exptl_crystal_colour yellow
_exptl_crystal_density_diffrn 1.774
_exptl_crystal_description fragment
_exptl_crystal_F_000 752
_exptl_crystal_size_max 0.1406
_exptl_crystal_size_mid 0.1214
_exptl_crystal_size_min 0.0799
_refine_diff_density_max 1.052
_refine_diff_density_min -0.752
_refine_diff_density_rms 0.137
_refine_ls_extinction_method none
_refine_ls_goodness_of_fit_ref 1.038
_refine_ls_hydrogen_treatment constr
_refine_ls_matrix_type full
_refine_ls_number_parameters 343
_refine_ls_number_reflns 5826
_refine_ls_number_restraints 0
_refine_ls_restrained_S_all 1.038
_refine_ls_R_factor_all 0.0422
_refine_ls_R_factor_gt 0.0335
_refine_ls_shift/su_max 0.001
_refine_ls_shift/su_mean 0
_refine_ls_structure_factor_coef Fsqd
_refine_ls_weighting_details
;
 w=1/[\s^2^(Fo^2^)+(0.0267P)^2^+1.1045P]
 where P=(Fo^2^+2Fc^2^)/3
;
_refine_ls_weighting_scheme calc
_refine_ls_wR_factor_gt 0.0654
_refine_ls_wR_factor_ref 0.0701
_reflns_number_gt 5136
_reflns_number_total 5826
_reflns_threshold_expression 'I > 2\s(I)'
_cod_data_source_file c6dt01047d1.cif
_cod_data_source_block shelx_x
_cod_depositor_comments 'Adding full bibliography for 7039148--7039151.cif.'
_cod_original_cell_volume 1426.4(2)
_cod_database_code 7039148

loop_
_symmetry_equiv_pos_as_xyz
'x, y, z'
'-x, -y, -z'

loop_
_atom_site_label
_atom_site_type_symbol
_atom_site_fract_x
_atom_site_fract_y
_atom_site_fract_z
_atom_site_U_iso_or_equiv
_atom_site_adp_type
_atom_site_occupancy
_atom_site_calc_flag
C1 C 0.9866(4) 0.8275(4) 0.5677(5) 0.0258(10) Uani 1 d
C2 C 0.9311(4) 0.5915(5) 0.6714(4) 0.0270(10) Uani 1 d
C3 C 0.8454(5) 0.7266(5) 0.8047(5) 0.0295(11) Uani 1 d
C4 C 0.6936(4) 1.0091(4) 0.6580(4) 0.0230(10) Uani 1 d
H4 H 0.7168 0.9697 0.7357 0.028 Uiso 1 calc
C5 C 0.6324(4) 1.1326(4) 0.6176(4) 0.0221(10) Uani 1 d
H5 H 0.6145 1.1748 0.6678 0.026 Uiso 1 calc
C6 C 0.5975(4) 1.1940(4) 0.5016(4) 0.0199(9) Uani 1 d
C7 C 0.6219(4) 1.1242(4) 0.4334(4) 0.0199(9) Uani 1 d
H7 H 0.5974 1.1611 0.3567 0.024 Uiso 1 calc
C8 C 0.6825(4) 1.0000(4) 0.4796(4) 0.0181(9) Uani 1 d
C9 C 0.7131(4) 0.9190(4) 0.4132(4) 0.0165(9) Uani 1 d
C10 C 0.6652(4) 0.9515(4) 0.3099(4) 0.0207(9) Uani 1 d
H10 H 0.6112 1.0278 0.279 0.025 Uiso 1 calc
C11 C 0.6979(4) 0.8701(4) 0.2524(4) 0.0197(9) Uani 1 d
C12 C 0.7818(4) 0.7603(4) 0.2990(4) 0.0231(10) Uani 1 d
H12 H 0.8084 0.7052 0.2611 0.028 Uiso 1 calc
C13 C 0.8262(4) 0.7327(4) 0.4028(4) 0.0228(10) Uani 1 d
H13 H 0.8819 0.6578 0.4336 0.027 Uiso 1 calc
C14 C 0.5392(4) 1.3305(4) 0.4519(4) 0.0242(10) Uani 1 d
H14A H 0.489 1.3495 0.5224 0.029 Uiso 1 calc
H14B H 0.4844 1.3465 0.3987 0.029 Uiso 1 calc
C15 C 0.6451(4) 0.9011(4) 0.1421(4) 0.0245(10) Uani 1 d
H15A H 0.5551 0.9219 0.1647 0.029 Uiso 1 calc
H15B H 0.6646 0.826 0.1278 0.029 Uiso 1 calc
N1 N 0.7927(3) 0.8087(3) 0.4607(3) 0.0185(8) Uani 1 d
N2 N 0.7212(3) 0.9433(3) 0.5901(3) 0.0188(8) Uani 1 d
O1 O 1.0742(3) 0.8664(4) 0.5339(4) 0.0454(10) Uani 1 d
O2 O 0.9890(3) 0.4920(3) 0.6881(4) 0.0419(9) Uani 1 d
O3 O 0.8477(4) 0.7118(4) 0.9032(3) 0.0471(10) Uani 1 d
O4 O 0.5992(3) 1.5689(3) 0.3194(3) 0.0365(9) Uani 1 d
O5 O 0.7224(3) 1.3882(3) 0.2557(3) 0.0411(9) Uani 1 d
O6 O 0.7517(3) 1.3863(3) 0.4454(3) 0.0353(8) Uani 1 d
O7 O 0.6585(4) 1.1493(3) 0.0220(3) 0.0429(9) Uani 1 d
O8 O 0.8441(3) 1.0116(4) -0.0158(3) 0.0412(9) Uani 1 d
O9 O 0.6611(3) 1.0388(3) -0.1096(3) 0.0378(9) Uani 1 d
P1 P 0.65217(12) 1.43364(12) 0.36229(12) 0.0290(3) Uani 1 d
P2 P 0.70037(12) 1.02928(12) -0.00385(11) 0.0272(3) Uani 1 d
Cl1 Cl 0.63595(12) 0.67977(13) 0.72925(12) 0.0371(3) Uani 1 d
Re1 Re 0.83521(2) 0.75645(2) 0.64098(2) 0.02093(7) Uani 1 d
C18 C 0.7227(5) 1.4201(5) 0.5496(5) 0.0382(13) Uani 1 d
H18A H 0.6386 1.4084 0.5975 0.046 Uiso 1 calc
H18B H 0.7285 1.5082 0.5175 0.046 Uiso 1 calc
C19 C 0.8146(5) 1.3364(7) 0.6330(6) 0.0541(17) Uani 1 d
H19A H 0.797 1.3573 0.7026 0.081 Uiso 1 calc
H19B H 0.8975 1.349 0.5849 0.081 Uiso 1 calc
H19C H 0.8079 1.2495 0.6646 0.081 Uiso 1 calc
C21 C 0.9926(6) 0.9786(7) -0.1903(6) 0.063(2) Uani 1 d
H21A H 1.0509 0.9146 -0.2128 0.094 Uiso 1 calc
H21B H 1.0358 1.0419 -0.2051 0.094 Uiso 1 calc
H21C H 0.9307 1.017 -0.2409 0.094 Uiso 1 calc
C20 C 0.9310(6) 0.9201(7) -0.0536(6) 0.0578(17) Uani 1 d
H20A H 0.8883 0.8554 -0.0387 0.069 Uiso 1 calc
H20B H 0.9939 0.8797 -0.0028 0.069 Uiso 1 calc
C16 C 0.8220(6) 1.4407(7) 0.1575(5) 0.0586(18) Uani 1 d
H16A H 0.8979 1.409 0.1894 0.07 Uiso 1 calc
H16B H 0.8045 1.5321 0.1258 0.07 Uiso 1 calc
C17 C 0.8382(7) 1.4052(6) 0.0533(6) 0.0626(19) Uani 1 d
H17A H 0.9054 1.4413 -0.0142 0.094 Uiso 1 calc
H17B H 0.7628 1.4368 0.0222 0.094 Uiso 1 calc
H17C H 0.8569 1.3148 0.0849 0.094 Uiso 1 calc
C22 C 0.5396(7) 1.2329(8) -0.0031(10) 0.093(3) Uani 1 d
H22A H 0.5132 1.2192 -0.0618 0.111 Uiso 1 calc
H22B H 0.4773 1.2104 0.0752 0.111 Uiso 1 calc
C23 C 0.5446(9) 1.3601(8) -0.0530(9) 0.121(4) Uani 1 d
H23A H 0.4641 1.4095 -0.0673 0.182 Uiso 1 calc
H23B H 0.6046 1.3839 -0.1317 0.182 Uiso 1 calc
H23C H 0.5686 1.3751 0.0053 0.182 Uiso 1 calc

loop_
_atom_site_aniso_label
_atom_site_aniso_U_11
_atom_site_aniso_U_22
_atom_site_aniso_U_33
_atom_site_aniso_U_23
_atom_site_aniso_U_13
_atom_site_aniso_U_12
C1 0.024(2) 0.022(2) 0.036(3) -0.016(2) -0.009(2) 0.000(2)
C2 0.028(3) 0.031(3) 0.026(2) -0.010(2) -0.010(2) -0.009(2)
C3 0.035(3) 0.024(3) 0.028(3) -0.007(2) -0.012(2) -0.003(2)
C4 0.024(2) 0.034(3) 0.016(2) -0.013(2) -0.0025(19) -0.010(2)
C5 0.024(2) 0.027(3) 0.020(2) -0.013(2) 0.0000(19) -0.009(2)
C6 0.016(2) 0.021(2) 0.021(2) -0.010(2) 0.0014(18) -0.0050(19)
C7 0.018(2) 0.023(2) 0.018(2) -0.008(2) -0.0049(18) -0.0034(19)
C8 0.017(2) 0.021(2) 0.020(2) -0.011(2) -0.0035(18) -0.0039(19)
C9 0.016(2) 0.019(2) 0.013(2) -0.0064(19) -0.0008(17) -0.0054(18)
C10 0.022(2) 0.021(2) 0.022(2) -0.012(2) -0.0049(19) -0.0024(19)
C11 0.019(2) 0.027(3) 0.015(2) -0.008(2) 0.0001(18) -0.012(2)
C12 0.032(3) 0.025(2) 0.018(2) -0.013(2) -0.003(2) -0.008(2)
C13 0.024(2) 0.020(2) 0.026(2) -0.011(2) -0.007(2) -0.002(2)
C14 0.024(2) 0.024(2) 0.028(2) -0.016(2) -0.007(2) 0.000(2)
C15 0.025(2) 0.031(3) 0.028(2) -0.020(2) -0.008(2) -0.004(2)
N1 0.0227(19) 0.0181(19) 0.0163(17) -0.0081(16) -0.0045(15) -0.0043(16)
N2 0.0174(18) 0.026(2) 0.0193(18) -0.0136(17) -0.0012(15) -0.0081(16)
O1 0.029(2) 0.037(2) 0.066(3) -0.021(2) -0.0081(19) -0.0048(18)
O2 0.047(2) 0.027(2) 0.054(2) -0.017(2) -0.0223(19) 0.0019(18)
O3 0.074(3) 0.049(2) 0.0260(19) -0.0131(19) -0.0225(19) -0.013(2)
O4 0.045(2) 0.0257(19) 0.043(2) -0.0186(18) -0.0086(17) -0.0069(17)
O5 0.050(2) 0.035(2) 0.035(2) -0.0203(18) 0.0109(18) -0.0148(18)
O6 0.0248(18) 0.038(2) 0.050(2) -0.029(2) -0.0020(16) -0.0048(16)
O7 0.063(3) 0.033(2) 0.041(2) -0.0188(19) -0.0223(19) -0.0017(19)
O8 0.0296(19) 0.061(3) 0.0333(19) -0.021(2) -0.0049(16) -0.0083(19)
O9 0.047(2) 0.048(2) 0.0245(17) -0.0218(18) -0.0120(16) 0.0003(18)
P1 0.0317(7) 0.0258(7) 0.0317(7) -0.0166(6) -0.0015(6) -0.0059(6)
P2 0.0312(7) 0.0325(7) 0.0199(6) -0.0130(6) -0.0075(5) -0.0030(6)
Cl1 0.0330(7) 0.0429(8) 0.0325(6) -0.0077(6) -0.0079(5) -0.0167(6)
Re1 0.02267(11) 0.02178(11) 0.01950(10) -0.00772(8) -0.00788(7) -0.00384(8)
C18 0.036(3) 0.040(3) 0.051(3) -0.027(3) -0.009(3) -0.010(3)
C19 0.037(3) 0.075(5) 0.065(4) -0.037(4) -0.018(3) -0.009(3)
C21 0.054(4) 0.078(5) 0.059(4) -0.041(4) 0.014(3) -0.024(4)
C20 0.049(4) 0.070(5) 0.067(4) -0.037(4) -0.017(3) -0.008(3)
C16 0.060(4) 0.069(5) 0.041(3) -0.023(4) 0.006(3) -0.022(4)
C17 0.075(5) 0.059(4) 0.043(4) -0.025(4) 0.002(3) -0.008(4)
C22 0.071(5) 0.070(6) 0.165(9) -0.083(7) -0.020(6) 0.004(4)
C23 0.118(8) 0.061(6) 0.104(7) -0.002(6) -0.001(6) 0.009(5)

loop_
_atom_type_symbol
_atom_type_description
_atom_type_scat_dispersion_real
_atom_type_scat_dispersion_imag
_atom_type_scat_source
C C 0.0033 0.0016 'International Tables Vol C Tables 4.2.6.8 and 6.1.1.4'
H H 0 0 'International Tables Vol C Tables 4.2.6.8 and 6.1.1.4'
N N 0.0061 0.0033 'International Tables Vol C Tables 4.2.6.8 and 6.1.1.4'
O O 0.0106 0.006 'International Tables Vol C Tables 4.2.6.8 and 6.1.1.4'
P P 0.1023 0.0942 'International Tables Vol C Tables 4.2.6.8 and 6.1.1.4'
Cl Cl 0.1484 0.1585 'International Tables Vol C Tables 4.2.6.8 and 6.1.1.4'
Re Re -1.0185 7.231 'International Tables Vol C Tables 4.2.6.8 and 6.1.1.4'

loop_
_exptl_crystal_face_index_h
_exptl_crystal_face_index_k
_exptl_crystal_face_index_l
_exptl_crystal_face_perp_dist
-16 -2 -7 0.037
16 3 8 0.0586
1 14 15 0.0537
0 -12 -16 0.0731
-4 8 -9 0.0311
5 -6 10 0.0429
9 11 -3 0.0457
-8 -7 7 0.0426
5 17 10 0.0476
-9 -16 -12 0.0704
-6 -12 -17 0.0612
-9 9 -5 0.0216
10 11 16 0.0608
-13 -3 5 0.0346

loop_
_geom_angle_atom_site_label_1
_geom_angle_atom_site_label_2
_geom_angle_atom_site_label_3
_geom_angle
O1 C1 Re1 175.0(4)
O2 C2 Re1 179.0(4)
O3 C3 Re1 177.6(5)
N2 C4 C5 122.7(4)
C4 C5 C6 119.8(4)
C5 C6 C7 117.4(4)
C5 C6 C14 120.6(4)
C7 C6 C14 121.9(4)
C8 C7 C6 120.1(4)
N2 C8 C7 121.8(4)
N2 C8 C9 114.4(4)
C7 C8 C9 123.8(4)
N1 C9 C10 121.6(4)
N1 C9 C8 115.1(4)
C10 C9 C8 123.3(4)
C9 C10 C11 120.1(4)
C12 C11 C10 117.6(4)
C12 C11 C15 120.9(4)
C10 C11 C15 121.4(4)
C11 C12 C13 119.6(4)
N1 C13 C12 123.1(4)
C6 C14 P1 112.7(3)
C11 C15 P2 115.2(3)
C13 N1 C9 117.8(4)
C13 N1 Re1 124.4(3)
C9 N1 Re1 117.1(2)
C4 N2 C8 118.1(4)
C4 N2 Re1 123.5(3)
C8 N2 Re1 118.3(3)
C16 O5 P1 124.2(3)
C18 O6 P1 119.1(3)
C22 O7 P2 120.5(4)
C20 O8 P2 121.8(4)
O4 P1 O5 116.1(2)
O4 P1 O6 114.2(2)
O5 P1 O6 103.2(2)
O4 P1 C14 114.4(2)
O5 P1 C14 101.10(19)
O6 P1 C14 106.2(2)
O9 P2 O7 116.3(2)
O9 P2 O8 117.00(19)
O7 P2 O8 98.1(2)
O9 P2 C15 111.3(2)
O7 P2 C15 106.3(2)
O8 P2 C15 106.5(2)
C2 Re1 C3 88.2(2)
C2 Re1 C1 90.25(19)
C3 Re1 C1 89.8(2)
C2 Re1 N2 173.87(16)
C3 Re1 N2 97.68(17)
C1 Re1 N2 91.45(16)
C2 Re1 N1 99.77(16)
C3 Re1 N1 170.36(17)
C1 Re1 N1 95.53(17)
N2 Re1 N1 74.21(12)
C2 Re1 Cl1 93.26(14)
C3 Re1 Cl1 90.92(15)
C1 Re1 Cl1 176.44(14)
N2 Re1 Cl1 85.00(9)
N1 Re1 Cl1 83.30(9)
O6 C18 C19 108.1(4)
O8 C20 C21 111.5(6)
O5 C16 C17 109.1(5)
C23 C22 O7 113.7(7)

loop_
_geom_bond_atom_site_label_1
_geom_bond_atom_site_label_2
_geom_bond_distance
C1 O1 1.115(5)
C1 Re1 1.936(5)
C2 O2 1.155(6)
C2 Re1 1.910(5)
C3 O3 1.151(6)
C3 Re1 1.913(5)
C4 N2 1.341(5)
C4 C5 1.376(6)
C5 C6 1.389(6)
C6 C7 1.391(6)
C6 C14 1.493(6)
C7 C8 1.382(6)
C8 N2 1.354(5)
C8 C9 1.480(5)
C9 N1 1.359(5)
C9 C10 1.387(6)
C10 C11 1.394(6)
C11 C12 1.380(6)
C11 C15 1.507(6)
C12 C13 1.387(6)
C13 N1 1.338(5)
C14 P1 1.795(5)
C15 P2 1.800(5)
N1 Re1 2.181(3)
N2 Re1 2.169(4)
O4 P1 1.469(4)
O5 C16 1.411(6)
O5 P1 1.569(3)
O6 C18 1.452(6)
O6 P1 1.578(4)
O7 C22 1.464(9)
O7 P2 1.563(3)
O8 C20 1.421(7)
O8 P2 1.570(4)
O9 P2 1.461(3)
Cl1 Re1 2.4554(12)
C18 C19 1.503(8)
C21 C20 1.494(8)
C16 C17 1.494(8)
C22 C23 1.385(11)
